data_4072902
loop_
_publ_author_name
'Zhao, Jian'
'Song, Haibin'
'Cui, Chunming'

_publ_section_title
;
 Synthesis and Reactions of Aluminum Sulfonamide Alkyls and Hydride
;
_journal_issue 8
_journal_name_full Organometallics
_journal_page_first 1947
_journal_paper_doi 10.1021/om0611296
_journal_volume 26
_journal_year 2007
_chemical_formula_sum 'C40 H53 Al N2 O4 S2'
_chemical_formula_weight 716.94
_chemical_name_systematic
; 
 ? 
;
_space_group_IT_number 2
_symmetry_cell_setting triclinic
_symmetry_space_group_name_Hall '-P 1'
_symmetry_space_group_name_H-M 'P -1'
_atom_sites_solution_hydrogens geom
_atom_sites_solution_primary direct
_atom_sites_solution_secondary difmap
_audit_creation_method SHELXL-97
_cell_angle_alpha 89.462(2)
_cell_angle_beta 78.601(2)
_cell_angle_gamma 88.062(2)
_cell_formula_units_Z 4
_cell_length_a 11.1065(14)
_cell_length_b 16.532(2)
_cell_length_c 22.444(3)
_cell_measurement_reflns_used 4477
_cell_measurement_temperature 294(2)
_cell_measurement_theta_max 23.89
_cell_measurement_theta_min 2.23
_cell_volume 4037.4(9)
_computing_cell_refinement 'Bruker SMART'
_computing_data_collection 'Bruker SMART'
_computing_data_reduction 'Bruker SAINT'
_computing_molecular_graphics 'Bruker SHELXTL'
_computing_publication_material 'Bruker SHELXTL'
_computing_structure_refinement 'SHELXL-97 (Sheldrick, 1997)'
_computing_structure_solution 'SHELXS-97 (Sheldrick, 1990)'
_diffrn_ambient_temperature 294(2)
_diffrn_measured_fraction_theta_full 0.982
_diffrn_measured_fraction_theta_max 0.982
_diffrn_measurement_device_type 'CCD area detector'
_diffrn_measurement_method 'phi and omega scans'
_diffrn_radiation_monochromator graphite
_diffrn_radiation_source 'fine-focus sealed tube'
_diffrn_radiation_type MoK\a
_diffrn_radiation_wavelength 0.71073
_diffrn_reflns_av_R_equivalents 0.0338
_diffrn_reflns_av_sigmaI/netI 0.0992
_diffrn_reflns_limit_h_max 13
_diffrn_reflns_limit_h_min -12
_diffrn_reflns_limit_k_max 12
_diffrn_reflns_limit_k_min -20
_diffrn_reflns_limit_l_max 25
_diffrn_reflns_limit_l_min -27
_diffrn_reflns_number 22763
_diffrn_reflns_theta_full 26.32
_diffrn_reflns_theta_max 26.32
_diffrn_reflns_theta_min 1.23
_diffrn_standards_decay_% 0
_diffrn_standards_interval_count 0
_diffrn_standards_number 0
_exptl_absorpt_coefficient_mu 0.194
_exptl_absorpt_correction_T_max 1.000000
_exptl_absorpt_correction_T_min 0.773924
_exptl_absorpt_correction_type multi-scan
_exptl_absorpt_process_details SADABS
_exptl_crystal_density_diffrn 1.179
_exptl_crystal_density_method 'not measured'
_exptl_crystal_F_000 1536
_exptl_crystal_size_max 0.38
_exptl_crystal_size_mid 0.32
_exptl_crystal_size_min 0.26
_refine_diff_density_max 0.406
_refine_diff_density_min -0.262
_refine_diff_density_rms 0.045
_refine_ls_extinction_method none
_refine_ls_goodness_of_fit_ref 0.985
_refine_ls_hydrogen_treatment mixed
_refine_ls_matrix_type full
_refine_ls_number_parameters 904
_refine_ls_number_reflns 16125
_refine_ls_number_restraints 0
_refine_ls_restrained_S_all 0.985
_refine_ls_R_factor_all 0.1499
_refine_ls_R_factor_gt 0.0540
_refine_ls_shift/su_max 0.001
_refine_ls_shift/su_mean 0.000
_refine_ls_structure_factor_coef Fsqd
_refine_ls_weighting_details 'calc w=1/[\s^2^(Fo^2^)+(0.0626P)^2^+0.0000P] where P=(Fo^2^+2Fc^2^)/3'
_refine_ls_weighting_scheme calc
_refine_ls_wR_factor_gt 0.1145
_refine_ls_wR_factor_ref 0.1523
_reflns_number_gt 7466
_reflns_number_total 16125
_reflns_threshold_expression >2sigma(I)
_cod_data_source_file om0611296si20061214_042413.cif
_cod_data_source_block 051122b
_cod_depositor_comments
;
The following automatic conversions were performed:

'_symmetry_cell_setting' value 'Triclinic' changed to 'triclinic'
according to /home/saulius/struct/CIF-dictionaries/cif_core.dic
dictionary named 'cif_core.dic' version 2.4.1 from
2010-06-29.

'_exptl_absorpt_correction_type' value 'MULTI-SCAN'
changed to 'multi-scan' according to
/home/saulius/struct/CIF-dictionaries/cif_core.dic dictionary named
'cif_core.dic' version 2.4.1 from 2010-06-29.

Automatic conversion script
Id: cif_fix_values 1715 2011-07-08 13:25:40Z adriana 
;
_cod_original_sg_symbol_H-M P-1
_cod_database_code 4072902

loop_
_symmetry_equiv_pos_as_xyz
'x, y, z'
'-x, -y, -z'

loop_
_atom_site_label
_atom_site_type_symbol
_atom_site_fract_x
_atom_site_fract_y
_atom_site_fract_z
_atom_site_U_iso_or_equiv
_atom_site_adp_type
_atom_site_occupancy
_atom_site_symmetry_multiplicity
_atom_site_calc_flag
_atom_site_refinement_flags
Al1 Al 0.60164(8) 0.30453(6) 0.34061(4) 0.0426(3) Uani 1 1 d .
Al2 Al 0.87713(10) 0.20896(7) 0.81326(5) 0.0604(3) Uani 1 1 d .
S1 S 0.41616(7) 0.37951(5) 0.40973(4) 0.0458(2) Uani 1 1 d .
S2 S 0.64106(7) 0.24137(5) 0.23281(4) 0.0467(2) Uani 1 1 d .
S3 S 0.91397(8) 0.11521(5) 0.90253(4) 0.0568(3) Uani 1 1 d .
S4 S 1.03716(9) 0.27326(5) 0.72641(4) 0.0591(3) Uani 1 1 d .
N1 N 0.4397(2) 0.28785(14) 0.38874(11) 0.0392(6) Uani 1 1 d .
N2 N 0.6322(2) 0.33228(14) 0.25533(11) 0.0405(6) Uani 1 1 d .
N3 N 0.9340(2) 0.20869(16) 0.88883(12) 0.0528(7) Uani 1 1 d .
N4 N 0.9919(2) 0.18379(15) 0.74009(12) 0.0521(7) Uani 1 1 d .
O1 O 0.53043(18) 0.41100(12) 0.37198(9) 0.0491(6) Uani 1 1 d .
O2 O 0.3024(2) 0.41683(14) 0.40281(10) 0.0634(7) Uani 1 1 d .
O3 O 0.60867(18) 0.20309(12) 0.29410(10) 0.0515(6) Uani 1 1 d .
O4 O 0.56957(19) 0.22263(13) 0.18901(11) 0.0618(6) Uani 1 1 d .
O5 O 0.8712(2) 0.09633(14) 0.84566(11) 0.0648(7) Uani 1 1 d .
O6 O 1.0154(2) 0.06821(13) 0.91531(11) 0.0672(7) Uani 1 1 d .
O7 O 0.9579(2) 0.31106(13) 0.78116(10) 0.0699(7) Uani 1 1 d .
O8 O 1.1653(2) 0.28456(14) 0.71748(12) 0.0733(7) Uani 1 1 d .
C1 C 0.3466(3) 0.22993(19) 0.41230(14) 0.0447(8) Uani 1 1 d .
C2 C 0.3614(3) 0.18056(19) 0.46151(15) 0.0500(9) Uani 1 1 d .
C3 C 0.2657(4) 0.1306(2) 0.48685(17) 0.0683(11) Uani 1 1 d .
H3 H 0.2729 0.0986 0.5203 0.082 Uiso 1 1 calc R
C4 C 0.1615(4) 0.1279(3) 0.4633(2) 0.0808(13) Uani 1 1 d .
H4 H 0.0974 0.0958 0.4816 0.097 Uiso 1 1 calc R
C5 C 0.1515(3) 0.1722(3) 0.4132(2) 0.0782(12) Uani 1 1 d .
H5 H 0.0816 0.1678 0.3966 0.094 Uiso 1 1 calc R
C6 C 0.2428(3) 0.2241(2) 0.38593(16) 0.0580(10) Uani 1 1 d .
C7 C 0.4810(3) 0.1737(2) 0.48334(18) 0.0676(11) Uani 1 1 d .
H7 H 0.5283 0.2216 0.4693 0.081 Uiso 1 1 calc R
C8 C 0.4641(4) 0.1696(3) 0.5518(2) 0.1111(17) Uani 1 1 d .
H8A H 0.4108 0.2137 0.5694 0.167 Uiso 1 1 calc R
H8B H 0.5424 0.1734 0.5633 0.167 Uiso 1 1 calc R
H8C H 0.4283 0.1192 0.5660 0.167 Uiso 1 1 calc R
C9 C 0.5526(4) 0.0994(3) 0.4536(2) 0.1155(18) Uani 1 1 d .
H9A H 0.5031 0.0527 0.4624 0.173 Uiso 1 1 calc R
H9B H 0.6265 0.0913 0.4693 0.173 Uiso 1 1 calc R
H9C H 0.5734 0.1074 0.4104 0.173 Uiso 1 1 calc R
C10 C 0.2311(3) 0.2658(3) 0.32743(19) 0.0824(13) Uani 1 1 d .
H10 H 0.2957 0.3056 0.3185 0.099 Uiso 1 1 calc R
C11 C 0.1082(4) 0.3109(4) 0.3316(3) 0.164(3) Uani 1 1 d .
H11A H 0.0430 0.2734 0.3413 0.246 Uiso 1 1 calc R
H11B H 0.1051 0.3364 0.2933 0.246 Uiso 1 1 calc R
H11C H 0.0988 0.3513 0.3627 0.246 Uiso 1 1 calc R
C12 C 0.2553(5) 0.2026(4) 0.2758(2) 0.143(2) Uani 1 1 d .
H12A H 0.1970 0.1605 0.2850 0.215 Uiso 1 1 calc R
H12B H 0.3370 0.1798 0.2719 0.215 Uiso 1 1 calc R
H12C H 0.2467 0.2284 0.2383 0.215 Uiso 1 1 calc R
C13 C 0.4268(3) 0.38998(18) 0.48600(14) 0.0454(8) Uani 1 1 d .
C14 C 0.5390(3) 0.3931(2) 0.50315(17) 0.0587(10) Uani 1 1 d .
H14 H 0.6108 0.3943 0.4737 0.070 Uiso 1 1 calc R
C15 C 0.5449(4) 0.3944(2) 0.56360(18) 0.0683(11) Uani 1 1 d .
H15 H 0.6213 0.3974 0.5744 0.082 Uiso 1 1 calc R
C16 C 0.4410(4) 0.3914(2) 0.60886(17) 0.0615(10) Uani 1 1 d .
C17 C 0.3291(4) 0.3899(2) 0.59132(17) 0.0697(11) Uani 1 1 d .
H17 H 0.2574 0.3898 0.6209 0.084 Uiso 1 1 calc R
C18 C 0.3214(3) 0.3885(2) 0.53061(16) 0.0614(10) Uani 1 1 d .
H18 H 0.2450 0.3865 0.5197 0.074 Uiso 1 1 calc R
C19 C 0.4494(4) 0.3910(3) 0.67444(17) 0.0893(13) Uani 1 1 d .
H19A H 0.4543 0.4455 0.6878 0.134 Uiso 1 1 calc R
H19B H 0.5215 0.3603 0.6797 0.134 Uiso 1 1 calc R
H19C H 0.3778 0.3668 0.6980 0.134 Uiso 1 1 calc R
C20 C 0.6466(3) 0.39797(18) 0.21129(14) 0.0441(8) Uani 1 1 d .
C21 C 0.5476(3) 0.4232(2) 0.18500(15) 0.0519(9) Uani 1 1 d .
C22 C 0.5670(4) 0.4840(2) 0.14126(18) 0.0715(11) Uani 1 1 d .
H22 H 0.5023 0.5015 0.1231 0.086 Uiso 1 1 calc R
C23 C 0.6786(4) 0.5190(2) 0.12424(19) 0.0810(13) Uani 1 1 d .
H23 H 0.6902 0.5581 0.0938 0.097 Uiso 1 1 calc R
C24 C 0.7728(4) 0.4959(2) 0.15242(18) 0.0711(11) Uani 1 1 d .
H24 H 0.8472 0.5216 0.1419 0.085 Uiso 1 1 calc R
C25 C 0.7607(3) 0.4353(2) 0.19611(15) 0.0494(8) Uani 1 1 d .
C26 C 0.4192(3) 0.3915(2) 0.20372(17) 0.0598(10) Uani 1 1 d .
H26 H 0.4225 0.3465 0.2321 0.072 Uiso 1 1 calc R
C27 C 0.3325(3) 0.4580(2) 0.23723(19) 0.0850(13) Uani 1 1 d .
H27A H 0.3623 0.4747 0.2724 0.128 Uiso 1 1 calc R
H27B H 0.2516 0.4374 0.2496 0.128 Uiso 1 1 calc R
H27C H 0.3296 0.5035 0.2106 0.128 Uiso 1 1 calc R
C28 C 0.3705(4) 0.3596(3) 0.14939(19) 0.0875(13) Uani 1 1 d .
H28A H 0.3672 0.4026 0.1207 0.131 Uiso 1 1 calc R
H28B H 0.2896 0.3395 0.1632 0.131 Uiso 1 1 calc R
H28C H 0.4243 0.3166 0.1303 0.131 Uiso 1 1 calc R
C29 C 0.8652(3) 0.4160(2) 0.22864(16) 0.0576(9) Uani 1 1 d .
H29 H 0.8537 0.3615 0.2459 0.069 Uiso 1 1 calc R
C30 C 0.8604(4) 0.4749(2) 0.28112(19) 0.0853(13) Uani 1 1 d .
H30A H 0.8730 0.5288 0.2653 0.128 Uiso 1 1 calc R
H30B H 0.9236 0.4600 0.3032 0.128 Uiso 1 1 calc R
H30C H 0.7815 0.4730 0.3078 0.128 Uiso 1 1 calc R
C31 C 0.9914(3) 0.4162(3) 0.18582(19) 0.0983(15) Uani 1 1 d .
H31A H 0.9895 0.3838 0.1507 0.147 Uiso 1 1 calc R
H31B H 1.0528 0.3942 0.2066 0.147 Uiso 1 1 calc R
H31C H 1.0108 0.4707 0.1733 0.147 Uiso 1 1 calc R
C32 C 0.7932(3) 0.20946(18) 0.20229(15) 0.0444(8) Uani 1 1 d .
C33 C 0.8438(3) 0.2294(2) 0.14330(17) 0.0681(11) Uani 1 1 d .
H33 H 0.7989 0.2605 0.1201 0.082 Uiso 1 1 calc R
C34 C 0.9631(4) 0.2024(2) 0.11863(18) 0.0752(12) Uani 1 1 d .
H34 H 0.9982 0.2169 0.0790 0.090 Uiso 1 1 calc R
C35 C 1.0299(3) 0.1549(2) 0.1516(2) 0.0666(11) Uani 1 1 d .
C36 C 0.9770(3) 0.1355(2) 0.21036(19) 0.0749(12) Uani 1 1 d .
H36 H 1.0213 0.1035 0.2333 0.090 Uiso 1 1 calc R
C37 C 0.8601(3) 0.1624(2) 0.23596(17) 0.0643(10) Uani 1 1 d .
H37 H 0.8261 0.1489 0.2759 0.077 Uiso 1 1 calc R
C38 C 1.1586(3) 0.1253(3) 0.1236(2) 0.1032(16) Uani 1 1 d .
H38A H 1.1588 0.1017 0.0847 0.155 Uiso 1 1 calc R
H38B H 1.1862 0.0854 0.1497 0.155 Uiso 1 1 calc R
H38C H 1.2127 0.1700 0.1187 0.155 Uiso 1 1 calc R
C39 C 0.7529(3) 0.2987(2) 0.37279(16) 0.0631(10) Uani 1 1 d .
H39A H 0.8193 0.2924 0.3378 0.076 Uiso 1 1 calc R
H39B H 0.7607 0.3519 0.3892 0.076 Uiso 1 1 calc R
C40 C 0.7817(4) 0.2395(3) 0.4191(2) 0.1024(16) Uani 1 1 d .
H40A H 0.7267 0.2494 0.4572 0.154 Uiso 1 1 calc R
H40B H 0.8649 0.2456 0.4240 0.154 Uiso 1 1 calc R
H40C H 0.7721 0.1855 0.4059 0.154 Uiso 1 1 calc R
C41 C 0.9754(4) 0.26349(19) 0.93055(15) 0.0532(9) Uani 1 1 d .
C42 C 0.8881(4) 0.3181(2) 0.96354(16) 0.0656(11) Uani 1 1 d .
C43 C 0.9305(5) 0.3728(2) 1.00182(19) 0.0832(13) Uani 1 1 d .
H43 H 0.8751 0.4101 1.0240 0.100 Uiso 1 1 calc R
C44 C 1.0498(5) 0.3728(3) 1.00725(19) 0.0866(13) Uani 1 1 d .
H44 H 1.0751 0.4091 1.0333 0.104 Uiso 1 1 calc R
C45 C 1.1329(4) 0.3193(2) 0.97445(18) 0.0754(12) Uani 1 1 d .
H45 H 1.2145 0.3201 0.9786 0.090 Uiso 1 1 calc R
C46 C 1.0994(3) 0.2635(2) 0.93486(16) 0.0589(10) Uani 1 1 d .
C47 C 0.7552(4) 0.3234(3) 0.95706(18) 0.0833(13) Uani 1 1 d .
H47 H 0.7422 0.2781 0.9314 0.100 Uiso 1 1 calc R
C48 C 0.7293(5) 0.4017(3) 0.9241(3) 0.147(2) Uani 1 1 d .
H48A H 0.7407 0.4474 0.9482 0.221 Uiso 1 1 calc R
H48B H 0.6462 0.4026 0.9178 0.221 Uiso 1 1 calc R
H48C H 0.7848 0.4041 0.8854 0.221 Uiso 1 1 calc R
C49 C 0.6655(4) 0.3155(3) 1.0173(2) 0.1041(16) Uani 1 1 d .
H49A H 0.6816 0.2651 1.0363 0.156 Uiso 1 1 calc R
H49B H 0.5830 0.3171 1.0103 0.156 Uiso 1 1 calc R
H49C H 0.6754 0.3594 1.0435 0.156 Uiso 1 1 calc R
C50 C 1.1988(3) 0.2103(2) 0.89743(18) 0.0692(11) Uani 1 1 d .
H50 H 1.1597 0.1756 0.8721 0.083 Uiso 1 1 calc R
C51 C 1.2924(4) 0.2605(3) 0.8552(2) 0.1071(17) Uani 1 1 d .
H51A H 1.2503 0.2979 0.8328 0.161 Uiso 1 1 calc R
H51B H 1.3464 0.2254 0.8275 0.161 Uiso 1 1 calc R
H51C H 1.3394 0.2899 0.8789 0.161 Uiso 1 1 calc R
C52 C 1.2618(4) 0.1551(3) 0.9385(2) 0.1175(18) Uani 1 1 d .
H52A H 1.3050 0.1875 0.9620 0.176 Uiso 1 1 calc R
H52B H 1.3188 0.1182 0.9138 0.176 Uiso 1 1 calc R
H52C H 1.2008 0.1250 0.9652 0.176 Uiso 1 1 calc R
C53 C 0.7910(3) 0.0995(2) 0.96349(16) 0.0544(9) Uani 1 1 d .
C54 C 0.8147(3) 0.0834(2) 1.02017(18) 0.0667(11) Uani 1 1 d .
H54 H 0.8954 0.0792 1.0258 0.080 Uiso 1 1 calc R
C55 C 0.7186(4) 0.0733(2) 1.06900(18) 0.0705(11) Uani 1 1 d .
H55 H 0.7354 0.0636 1.1075 0.085 Uiso 1 1 calc R
C56 C 0.5994(3) 0.0775(2) 1.06156(18) 0.0632(10) Uani 1 1 d .
C57 C 0.5770(3) 0.0926(2) 1.0042(2) 0.0756(12) Uani 1 1 d .
H57 H 0.4963 0.0951 0.9984 0.091 Uiso 1 1 calc R
C58 C 0.6716(4) 0.1043(2) 0.95530(18) 0.0730(11) Uani 1 1 d .
H58 H 0.6547 0.1154 0.9170 0.088 Uiso 1 1 calc R
C59 C 0.4950(4) 0.0646(3) 1.11565(19) 0.0914(14) Uani 1 1 d .
H59A H 0.5215 0.0264 1.1432 0.137 Uiso 1 1 calc R
H59B H 0.4256 0.0442 1.1017 0.137 Uiso 1 1 calc R
H59C H 0.4721 0.1152 1.1362 0.137 Uiso 1 1 calc R
C60 C 1.0373(3) 0.11693(19) 0.69933(15) 0.0527(9) Uani 1 1 d .
C61 C 0.9601(4) 0.0873(2) 0.66291(19) 0.0672(10) Uani 1 1 d .
C62 C 1.0055(4) 0.0244(3) 0.62313(19) 0.0840(13) Uani 1 1 d .
H62 H 0.9560 0.0040 0.5982 0.101 Uiso 1 1 calc R
C63 C 1.1215(4) -0.0081(2) 0.6200(2) 0.0836(13) Uani 1 1 d .
H63 H 1.1512 -0.0491 0.5924 0.100 Uiso 1 1 calc R
C64 C 1.1929(4) 0.0196(2) 0.65726(18) 0.0719(11) Uani 1 1 d .
H64 H 1.2710 -0.0038 0.6550 0.086 Uiso 1 1 calc R
C65 C 1.1543(3) 0.0816(2) 0.69872(15) 0.0540(9) Uani 1 1 d .
C66 C 0.8289(4) 0.1174(3) 0.6673(2) 0.0985(15) Uani 1 1 d .
H66 H 0.8178 0.1675 0.6911 0.118 Uiso 1 1 calc R
C67 C 0.7411(4) 0.0557(4) 0.7016(3) 0.141(2) Uani 1 1 d .
H67A H 0.7496 0.0061 0.6790 0.211 Uiso 1 1 calc R
H67B H 0.6581 0.0766 0.7064 0.211 Uiso 1 1 calc R
H67C H 0.7605 0.0455 0.7409 0.211 Uiso 1 1 calc R
C68 C 0.7969(5) 0.1370(3) 0.6047(3) 0.145(2) Uani 1 1 d .
H68A H 0.8576 0.1715 0.5822 0.218 Uiso 1 1 calc R
H68B H 0.7176 0.1640 0.6104 0.218 Uiso 1 1 calc R
H68C H 0.7956 0.0877 0.5827 0.218 Uiso 1 1 calc R
C69 C 1.2363(3) 0.1052(2) 0.74171(16) 0.0606(10) Uani 1 1 d .
H69 H 1.1955 0.1506 0.7663 0.073 Uiso 1 1 calc R
C70 C 1.2520(4) 0.0348(2) 0.78503(18) 0.0864(13) Uani 1 1 d .
H70A H 1.1727 0.0189 0.8065 0.130 Uiso 1 1 calc R
H70B H 1.2999 0.0517 0.8136 0.130 Uiso 1 1 calc R
H70C H 1.2932 -0.0103 0.7620 0.130 Uiso 1 1 calc R
C71 C 1.3612(4) 0.1328(3) 0.7082(2) 0.0959(14) Uani 1 1 d .
H71A H 1.4032 0.0892 0.6837 0.144 Uiso 1 1 calc R
H71B H 1.4091 0.1484 0.7372 0.144 Uiso 1 1 calc R
H71C H 1.3500 0.1782 0.6826 0.144 Uiso 1 1 calc R
C72 C 0.9907(3) 0.3145(2) 0.66181(16) 0.0538(9) Uani 1 1 d .
C73 C 1.0446(3) 0.2838(2) 0.60537(18) 0.0690(11) Uani 1 1 d .
H73 H 1.1026 0.2413 0.6021 0.083 Uiso 1 1 calc R
C74 C 1.0112(3) 0.3170(2) 0.55356(17) 0.0696(11) Uani 1 1 d .
H74 H 1.0454 0.2952 0.5157 0.084 Uiso 1 1 calc R
C75 C 0.9285(3) 0.3816(2) 0.55740(18) 0.0597(10) Uani 1 1 d .
C76 C 0.8781(3) 0.4122(2) 0.61395(18) 0.0638(10) Uani 1 1 d .
H76 H 0.8225 0.4560 0.6172 0.077 Uiso 1 1 calc R
C77 C 0.9084(3) 0.3791(2) 0.66621(17) 0.0608(10) Uani 1 1 d .
H77 H 0.8732 0.4004 0.7041 0.073 Uiso 1 1 calc R
C78 C 0.8941(4) 0.4177(3) 0.50068(18) 0.0855(13) Uani 1 1 d .
H78A H 0.8378 0.3833 0.4866 0.128 Uiso 1 1 calc R
H78B H 0.9668 0.4225 0.4697 0.128 Uiso 1 1 calc R
H78C H 0.8561 0.4704 0.5097 0.128 Uiso 1 1 calc R
C79 C 0.7005(4) 0.2276(3) 0.8130(2) 0.1012(15) Uani 1 1 d .
H79A H 0.6695 0.1766 0.8026 0.121 Uiso 1 1 calc R
H79B H 0.6601 0.2396 0.8545 0.121 Uiso 1 1 calc R
C80 C 0.6581(5) 0.2897(3) 0.7744(3) 0.141(2) Uani 1 1 d .
H80A H 0.6888 0.3411 0.7827 0.211 Uiso 1 1 calc R
H80B H 0.5699 0.2926 0.7827 0.211 Uiso 1 1 calc R
H80C H 0.6877 0.2760 0.7325 0.211 Uiso 1 1 calc R

loop_
_atom_site_aniso_label
_atom_site_aniso_U_11
_atom_site_aniso_U_22
_atom_site_aniso_U_33
_atom_site_aniso_U_23
_atom_site_aniso_U_13
_atom_site_aniso_U_12
Al1 0.0403(5) 0.0468(6) 0.0398(6) 0.0007(5) -0.0056(4) -0.0021(5)
Al2 0.0685(7) 0.0628(7) 0.0506(7) -0.0021(5) -0.0157(6) 0.0146(6)
S1 0.0501(5) 0.0434(5) 0.0431(5) -0.0022(4) -0.0079(4) 0.0040(4)
S2 0.0470(5) 0.0453(5) 0.0470(6) -0.0062(4) -0.0071(4) 0.0002(4)
S3 0.0646(6) 0.0514(6) 0.0548(6) 0.0022(5) -0.0134(5) 0.0005(5)
S4 0.0787(7) 0.0479(6) 0.0534(6) 0.0027(4) -0.0209(5) 0.0053(5)
N1 0.0407(14) 0.0378(15) 0.0380(16) -0.0030(12) -0.0046(12) -0.0018(12)
N2 0.0423(15) 0.0397(15) 0.0390(16) -0.0028(12) -0.0072(12) 0.0017(12)
N3 0.0644(18) 0.0483(17) 0.0446(18) 0.0052(14) -0.0092(14) 0.0044(14)
N4 0.0625(18) 0.0417(16) 0.0512(18) 0.0020(14) -0.0108(14) 0.0061(14)
O1 0.0574(14) 0.0423(13) 0.0449(14) 0.0006(10) -0.0025(11) -0.0094(11)
O2 0.0603(15) 0.0672(16) 0.0630(17) -0.0058(13) -0.0169(12) 0.0255(13)
O3 0.0543(13) 0.0438(13) 0.0507(15) 0.0026(11) 0.0037(11) -0.0050(11)
O4 0.0622(15) 0.0652(16) 0.0638(16) -0.0208(12) -0.0258(13) -0.0005(12)
O5 0.0795(16) 0.0633(16) 0.0542(16) -0.0042(12) -0.0182(13) -0.0077(13)
O6 0.0648(15) 0.0552(15) 0.0786(19) 0.0120(13) -0.0101(13) 0.0120(13)
O7 0.113(2) 0.0521(15) 0.0445(15) -0.0044(12) -0.0195(14) 0.0166(14)
O8 0.0756(18) 0.0658(17) 0.085(2) 0.0168(14) -0.0312(15) -0.0133(14)
C1 0.046(2) 0.045(2) 0.040(2) -0.0051(16) -0.0002(16) -0.0040(16)
C2 0.057(2) 0.040(2) 0.049(2) 0.0025(17) 0.0004(18) -0.0060(17)
C3 0.084(3) 0.060(2) 0.057(3) 0.006(2) 0.000(2) -0.017(2)
C4 0.074(3) 0.086(3) 0.079(3) -0.001(3) -0.002(3) -0.038(2)
C5 0.061(3) 0.101(3) 0.074(3) 0.004(3) -0.013(2) -0.029(2)
C6 0.050(2) 0.072(3) 0.053(2) -0.0026(19) -0.0086(18) -0.0165(19)
C7 0.071(3) 0.057(2) 0.077(3) 0.022(2) -0.021(2) -0.004(2)
C8 0.125(4) 0.126(4) 0.096(4) 0.036(3) -0.055(3) -0.021(3)
C9 0.095(3) 0.079(3) 0.159(5) 0.029(3) 0.003(3) 0.025(3)
C10 0.063(3) 0.127(4) 0.063(3) 0.019(3) -0.023(2) -0.037(3)
C11 0.063(3) 0.257(8) 0.178(6) 0.109(6) -0.043(3) -0.009(4)
C12 0.174(5) 0.203(6) 0.064(4) -0.002(4) -0.033(3) -0.108(5)
C13 0.051(2) 0.0413(19) 0.044(2) -0.0050(15) -0.0098(17) -0.0002(16)
C14 0.054(2) 0.072(3) 0.049(2) -0.0084(19) -0.0059(18) -0.0047(19)
C15 0.070(3) 0.080(3) 0.061(3) -0.007(2) -0.024(2) -0.010(2)
C16 0.084(3) 0.053(2) 0.049(2) -0.0039(18) -0.014(2) -0.010(2)
C17 0.069(3) 0.091(3) 0.045(3) -0.014(2) 0.000(2) -0.009(2)
C18 0.055(2) 0.081(3) 0.048(2) -0.011(2) -0.0083(19) -0.004(2)
C19 0.126(4) 0.090(3) 0.057(3) -0.002(2) -0.028(3) -0.015(3)
C20 0.049(2) 0.0409(19) 0.040(2) -0.0034(15) -0.0041(16) 0.0025(16)
C21 0.053(2) 0.050(2) 0.053(2) 0.0065(18) -0.0108(18) 0.0013(17)
C22 0.071(3) 0.070(3) 0.076(3) 0.019(2) -0.021(2) 0.004(2)
C23 0.087(3) 0.075(3) 0.079(3) 0.033(2) -0.011(3) -0.003(3)
C24 0.067(3) 0.062(3) 0.081(3) 0.016(2) -0.003(2) -0.018(2)
C25 0.053(2) 0.048(2) 0.045(2) -0.0014(17) -0.0031(17) -0.0064(17)
C26 0.050(2) 0.065(2) 0.065(3) 0.004(2) -0.0139(19) 0.0084(19)
C27 0.068(3) 0.084(3) 0.100(4) 0.001(3) -0.011(2) 0.013(2)
C28 0.076(3) 0.108(4) 0.086(3) 0.000(3) -0.032(2) -0.013(3)
C29 0.047(2) 0.061(2) 0.062(3) 0.0002(19) -0.0052(19) -0.0123(18)
C30 0.097(3) 0.077(3) 0.087(3) -0.016(2) -0.028(3) -0.015(2)
C31 0.053(2) 0.152(4) 0.088(3) 0.013(3) -0.008(2) -0.011(3)
C32 0.0493(19) 0.0409(19) 0.041(2) -0.0043(15) -0.0045(16) 0.0043(16)
C33 0.074(3) 0.073(3) 0.052(3) 0.004(2) -0.002(2) 0.013(2)
C34 0.076(3) 0.079(3) 0.059(3) -0.004(2) 0.016(2) 0.002(2)
C35 0.051(2) 0.064(3) 0.079(3) -0.013(2) -0.001(2) 0.004(2)
C36 0.065(3) 0.086(3) 0.072(3) -0.001(2) -0.014(2) 0.016(2)
C37 0.061(2) 0.072(3) 0.056(2) 0.003(2) -0.0038(19) 0.012(2)
C38 0.065(3) 0.115(4) 0.118(4) -0.029(3) 0.006(3) 0.017(3)
C39 0.050(2) 0.081(3) 0.059(3) 0.004(2) -0.0133(18) -0.0007(19)
C40 0.076(3) 0.114(4) 0.124(4) 0.035(3) -0.038(3) -0.001(3)
C41 0.081(3) 0.038(2) 0.039(2) 0.0035(16) -0.0068(19) 0.0005(19)
C42 0.097(3) 0.052(2) 0.045(2) 0.0032(19) -0.009(2) 0.013(2)
C43 0.124(4) 0.063(3) 0.056(3) -0.012(2) -0.003(3) 0.009(3)
C44 0.127(4) 0.073(3) 0.059(3) -0.014(2) -0.010(3) -0.020(3)
C45 0.097(3) 0.073(3) 0.056(3) -0.007(2) -0.008(2) -0.026(3)
C46 0.075(3) 0.052(2) 0.049(2) 0.0016(18) -0.009(2) -0.013(2)
C47 0.100(3) 0.083(3) 0.064(3) -0.001(2) -0.015(3) 0.036(3)
C48 0.161(5) 0.135(5) 0.139(5) 0.047(4) -0.026(4) 0.064(4)
C49 0.096(3) 0.121(4) 0.085(4) -0.012(3) 0.005(3) 0.019(3)
C50 0.065(2) 0.074(3) 0.069(3) -0.019(2) -0.012(2) -0.007(2)
C51 0.086(3) 0.111(4) 0.110(4) -0.037(3) 0.021(3) -0.033(3)
C52 0.123(4) 0.115(4) 0.130(5) -0.029(3) -0.068(4) 0.031(3)
C53 0.055(2) 0.051(2) 0.058(3) 0.0082(18) -0.0150(19) -0.0019(18)
C54 0.060(2) 0.076(3) 0.068(3) 0.016(2) -0.022(2) -0.003(2)
C55 0.077(3) 0.075(3) 0.062(3) 0.012(2) -0.020(2) -0.010(2)
C56 0.061(3) 0.063(3) 0.064(3) 0.004(2) -0.007(2) -0.011(2)
C57 0.056(2) 0.085(3) 0.089(4) 0.015(3) -0.023(2) -0.010(2)
C58 0.075(3) 0.087(3) 0.062(3) 0.019(2) -0.024(2) -0.014(2)
C59 0.079(3) 0.105(4) 0.085(3) -0.007(3) 0.003(2) -0.022(3)
C60 0.068(2) 0.041(2) 0.048(2) 0.0015(17) -0.0101(19) 0.0012(18)
C61 0.076(3) 0.057(2) 0.073(3) -0.004(2) -0.024(2) -0.003(2)
C62 0.109(4) 0.074(3) 0.076(3) -0.023(2) -0.034(3) -0.003(3)
C63 0.107(4) 0.062(3) 0.080(3) -0.019(2) -0.016(3) 0.013(3)
C64 0.087(3) 0.066(3) 0.060(3) -0.006(2) -0.010(2) 0.019(2)
C65 0.065(2) 0.049(2) 0.047(2) 0.0045(17) -0.0095(19) 0.0087(19)
C66 0.086(3) 0.100(4) 0.122(4) -0.032(3) -0.053(3) 0.011(3)
C67 0.087(4) 0.159(6) 0.174(6) -0.028(5) -0.019(4) -0.016(4)
C68 0.133(5) 0.160(5) 0.173(6) -0.013(5) -0.105(5) 0.014(4)
C69 0.059(2) 0.068(2) 0.053(2) -0.0023(19) -0.0098(19) 0.0139(19)
C70 0.108(3) 0.080(3) 0.076(3) 0.004(2) -0.035(3) 0.027(3)
C71 0.070(3) 0.130(4) 0.083(3) -0.014(3) -0.005(2) 0.000(3)
C72 0.067(2) 0.044(2) 0.051(2) 0.0044(17) -0.0140(19) 0.0018(18)
C73 0.078(3) 0.068(3) 0.060(3) -0.005(2) -0.014(2) 0.020(2)
C74 0.081(3) 0.083(3) 0.042(2) -0.006(2) -0.007(2) -0.001(2)
C75 0.061(2) 0.062(2) 0.059(3) 0.011(2) -0.016(2) -0.009(2)
C76 0.069(2) 0.056(2) 0.069(3) 0.007(2) -0.021(2) 0.0081(19)
C77 0.072(2) 0.055(2) 0.054(2) 0.0031(19) -0.0088(19) 0.007(2)
C78 0.097(3) 0.104(3) 0.067(3) 0.019(2) -0.039(2) -0.019(3)
C79 0.125(4) 0.113(4) 0.072(3) -0.006(3) -0.038(3) 0.032(3)
C80 0.122(4) 0.142(5) 0.151(6) 0.055(4) -0.017(4) 0.026(4)

loop_
_atom_type_symbol
_atom_type_description
_atom_type_scat_dispersion_real
_atom_type_scat_dispersion_imag
_atom_type_scat_source
C C 0.0033 0.0016 'International Tables Vol C Tables 4.2.6.8 and 6.1.1.4'
H H 0.0000 0.0000 'International Tables Vol C Tables 4.2.6.8 and 6.1.1.4'
N N 0.0061 0.0033 'International Tables Vol C Tables 4.2.6.8 and 6.1.1.4'
O O 0.0106 0.0060 'International Tables Vol C Tables 4.2.6.8 and 6.1.1.4'
Al Al 0.0645 0.0514 'International Tables Vol C Tables 4.2.6.8 and 6.1.1.4'
S S 0.1246 0.1234 'International Tables Vol C Tables 4.2.6.8 and 6.1.1.4'

loop_
_geom_angle_atom_site_label_1
_geom_angle_atom_site_label_2
_geom_angle_atom_site_label_3
_geom_angle
N2 Al1 N1 123.74(11)
N2 Al1 C39 112.01(13)
N1 Al1 C39 124.22(13)
N2 Al1 O3 72.24(10)
N1 Al1 O3 94.97(10)
C39 Al1 O3 103.53(13)
N2 Al1 O1 97.25(10)
N1 Al1 O1 71.84(9)
C39 Al1 O1 101.23(14)
O3 Al1 O1 155.21(10)
N4 Al2 N3 118.88(12)
N4 Al2 C79 121.07(16)
N3 Al2 C79 119.92(16)
N4 Al2 O5 95.32(11)
N3 Al2 O5 71.74(11)
C79 Al2 O5 98.88(16)
N4 Al2 O7 71.86(11)
N3 Al2 O7 95.81(11)
C79 Al2 O7 105.58(16)
O5 Al2 O7 155.54(11)
O2 S1 O1 117.57(13)
O2 S1 N1 116.63(14)
O1 S1 N1 96.57(12)
O2 S1 C13 107.16(14)
O1 S1 C13 107.54(14)
N1 S1 C13 110.87(14)
O4 S2 O3 117.92(14)
O4 S2 N2 116.32(13)
O3 S2 N2 96.88(13)
O4 S2 C32 106.79(15)
O3 S2 C32 106.39(14)
N2 S2 C32 112.11(14)
O6 S3 O5 117.04(15)
O6 S3 N3 117.33(15)
O5 S3 N3 96.50(14)
O6 S3 C53 106.35(15)
O5 S3 C53 107.45(16)
N3 S3 C53 111.79(15)
O8 S4 O7 117.53(16)
O8 S4 N4 116.98(14)
O7 S4 N4 96.35(14)
O8 S4 C72 105.81(16)
O7 S4 C72 107.90(15)
N4 S4 C72 112.04(16)
C1 N1 S1 118.37(19)
C1 N1 Al1 146.62(19)
S1 N1 Al1 94.90(12)
C20 N2 S2 119.9(2)
C20 N2 Al1 145.4(2)
S2 N2 Al1 94.68(12)
C41 N3 S3 123.3(2)
C41 N3 Al2 141.1(2)
S3 N3 Al2 95.54(15)
C60 N4 S4 122.1(2)
C60 N4 Al2 141.7(2)
S4 N4 Al2 96.15(14)
S1 O1 Al1 96.30(11)
S2 O3 Al1 95.92(11)
S3 O5 Al2 96.15(12)
S4 O7 Al2 95.63(12)
C2 C1 C6 120.6(3)
C2 C1 N1 119.4(3)
C6 C1 N1 120.0(3)
C3 C2 C1 118.3(3)
C3 C2 C7 119.4(3)
C1 C2 C7 122.0(3)
C4 C3 C2 121.1(4)
C4 C3 H3 119.4
C2 C3 H3 119.4
C5 C4 C3 120.0(4)
C5 C4 H4 120.0
C3 C4 H4 120.0
C4 C5 C6 121.9(4)
C4 C5 H5 119.0
C6 C5 H5 119.0
C5 C6 C1 117.7(3)
C5 C6 C10 119.2(3)
C1 C6 C10 122.9(3)
C2 C7 C8 113.1(3)
C2 C7 C9 108.0(4)
C8 C7 C9 111.3(3)
C2 C7 H7 108.1
C8 C7 H7 108.1
C9 C7 H7 108.1
C7 C8 H8A 109.5
C7 C8 H8B 109.5
H8A C8 H8B 109.5
C7 C8 H8C 109.5
H8A C8 H8C 109.5
H8B C8 H8C 109.5
C7 C9 H9A 109.5
C7 C9 H9B 109.5
H9A C9 H9B 109.5
C7 C9 H9C 109.5
H9A C9 H9C 109.5
H9B C9 H9C 109.5
C6 C10 C11 112.6(3)
C6 C10 C12 108.7(4)
C11 C10 C12 112.2(4)
C6 C10 H10 107.7
C11 C10 H10 107.7
C12 C10 H10 107.7
C10 C11 H11A 109.5
C10 C11 H11B 109.5
H11A C11 H11B 109.5
C10 C11 H11C 109.5
H11A C11 H11C 109.5
H11B C11 H11C 109.5
C10 C12 H12A 109.5
C10 C12 H12B 109.5
H12A C12 H12B 109.5
C10 C12 H12C 109.5
H12A C12 H12C 109.5
H12B C12 H12C 109.5
C14 C13 C18 118.9(3)
C14 C13 S1 121.4(3)
C18 C13 S1 119.5(3)
C15 C14 C13 120.0(3)
C15 C14 H14 120.0
C13 C14 H14 120.0
C14 C15 C16 122.0(3)
C14 C15 H15 119.0
C16 C15 H15 119.0
C17 C16 C15 117.5(4)
C17 C16 C19 121.2(4)
C15 C16 C19 121.2(4)
C16 C17 C18 121.2(3)
C16 C17 H17 119.4
C18 C17 H17 119.4
C13 C18 C17 120.3(3)
C13 C18 H18 119.9
C17 C18 H18 119.9
C16 C19 H19A 109.5
C16 C19 H19B 109.5
H19A C19 H19B 109.5
C16 C19 H19C 109.5
H19A C19 H19C 109.5
H19B C19 H19C 109.5
C21 C20 C25 121.2(3)
C21 C20 N2 119.8(3)
C25 C20 N2 119.0(3)
C22 C21 C20 117.8(3)
C22 C21 C26 118.2(3)
C20 C21 C26 123.9(3)
C23 C22 C21 121.8(3)
C23 C22 H22 119.1
C21 C22 H22 119.1
C24 C23 C22 119.4(4)
C24 C23 H23 120.3
C22 C23 H23 120.3
C23 C24 C25 122.1(4)
C23 C24 H24 119.0
C25 C24 H24 119.0
C24 C25 C20 117.6(3)
C24 C25 C29 119.7(3)
C20 C25 C29 122.5(3)
C21 C26 C28 112.1(3)
C21 C26 C27 109.7(3)
C28 C26 C27 111.1(3)
C21 C26 H26 107.9
C28 C26 H26 107.9
C27 C26 H26 107.9
C26 C27 H27A 109.5
C26 C27 H27B 109.5
H27A C27 H27B 109.5
C26 C27 H27C 109.5
H27A C27 H27C 109.5
H27B C27 H27C 109.5
C26 C28 H28A 109.5
C26 C28 H28B 109.5
H28A C28 H28B 109.5
C26 C28 H28C 109.5
H28A C28 H28C 109.5
H28B C28 H28C 109.5
C25 C29 C30 110.0(3)
C25 C29 C31 112.6(3)
C30 C29 C31 110.7(3)
C25 C29 H29 107.8
C30 C29 H29 107.8
C31 C29 H29 107.8
C29 C30 H30A 109.5
C29 C30 H30B 109.5
H30A C30 H30B 109.5
C29 C30 H30C 109.5
H30A C30 H30C 109.5
H30B C30 H30C 109.5
C29 C31 H31A 109.5
C29 C31 H31B 109.5
H31A C31 H31B 109.5
C29 C31 H31C 109.5
H31A C31 H31C 109.5
H31B C31 H31C 109.5
C33 C32 C37 119.9(3)
C33 C32 S2 119.2(3)
C37 C32 S2 120.9(3)
C32 C33 C34 119.2(3)
C32 C33 H33 120.4
C34 C33 H33 120.4
C35 C34 C33 121.3(4)
C35 C34 H34 119.4
C33 C34 H34 119.4
C34 C35 C36 118.4(3)
C34 C35 C38 120.4(4)
C36 C35 C38 121.2(4)
C37 C36 C35 121.4(4)
C37 C36 H36 119.3
C35 C36 H36 119.3
C36 C37 C32 119.8(4)
C36 C37 H37 120.1
C32 C37 H37 120.1
C35 C38 H38A 109.5
C35 C38 H38B 109.5
H38A C38 H38B 109.5
C35 C38 H38C 109.5
H38A C38 H38C 109.5
H38B C38 H38C 109.5
C40 C39 Al1 125.8(3)
C40 C39 H39A 105.9
Al1 C39 H39A 105.9
C40 C39 H39B 105.9
Al1 C39 H39B 105.9
H39A C39 H39B 106.2
C39 C40 H40A 109.5
C39 C40 H40B 109.5
H40A C40 H40B 109.5
C39 C40 H40C 109.5
H40A C40 H40C 109.5
H40B C40 H40C 109.5
C46 C41 C42 121.8(3)
C46 C41 N3 120.4(3)
C42 C41 N3 117.7(3)
C41 C42 C43 117.1(4)
C41 C42 C47 123.3(4)
C43 C42 C47 119.5(4)
C44 C43 C42 121.8(4)
C44 C43 H43 119.1
C42 C43 H43 119.1
C43 C44 C45 119.9(4)
C43 C44 H44 120.0
C45 C44 H44 120.0
C44 C45 C46 122.2(4)
C44 C45 H45 118.9
C46 C45 H45 118.9
C45 C46 C41 117.1(4)
C45 C46 C50 118.6(4)
C41 C46 C50 124.2(3)
C42 C47 C49 113.1(3)
C42 C47 C48 110.3(4)
C49 C47 C48 111.2(4)
C42 C47 H47 107.3
C49 C47 H47 107.3
C48 C47 H47 107.3
C47 C48 H48A 109.5
C47 C48 H48B 109.5
H48A C48 H48B 109.5
C47 C48 H48C 109.5
H48A C48 H48C 109.5
H48B C48 H48C 109.5
C47 C49 H49A 109.5
C47 C49 H49B 109.5
H49A C49 H49B 109.5
C47 C49 H49C 109.5
H49A C49 H49C 109.5
H49B C49 H49C 109.5
C46 C50 C51 111.2(3)
C46 C50 C52 111.0(3)
C51 C50 C52 111.1(4)
C46 C50 H50 107.8
C51 C50 H50 107.8
C52 C50 H50 107.8
C50 C51 H51A 109.5
C50 C51 H51B 109.5
H51A C51 H51B 109.5
C50 C51 H51C 109.5
H51A C51 H51C 109.5
H51B C51 H51C 109.5
C50 C52 H52A 109.5
C50 C52 H52B 109.5
H52A C52 H52B 109.5
C50 C52 H52C 109.5
H52A C52 H52C 109.5
H52B C52 H52C 109.5
C54 C53 C58 119.7(3)
C54 C53 S3 119.4(3)
C58 C53 S3 120.9(3)
C53 C54 C55 120.0(3)
C53 C54 H54 120.0
C55 C54 H54 120.0
C56 C55 C54 121.0(4)
C56 C55 H55 119.5
C54 C55 H55 119.5
C55 C56 C57 118.4(4)
C55 C56 C59 120.2(4)
C57 C56 C59 121.4(4)
C56 C57 C58 121.4(4)
C56 C57 H57 119.3
C58 C57 H57 119.3
C53 C58 C57 119.5(4)
C53 C58 H58 120.2
C57 C58 H58 120.2
C56 C59 H59A 109.5
C56 C59 H59B 109.5
H59A C59 H59B 109.5
C56 C59 H59C 109.5
H59A C59 H59C 109.5
H59B C59 H59C 109.5
C61 C60 C65 121.4(3)
C61 C60 N4 118.4(3)
C65 C60 N4 120.1(3)
C62 C61 C60 117.9(4)
C62 C61 C66 119.1(4)
C60 C61 C66 122.9(4)
C63 C62 C61 121.2(4)
C63 C62 H62 119.4
C61 C62 H62 119.4
C64 C63 C62 119.8(4)
C64 C63 H63 120.1
C62 C63 H63 120.1
C63 C64 C65 122.7(4)
C63 C64 H64 118.7
C65 C64 H64 118.7
C64 C65 C60 116.8(4)
C64 C65 C69 119.4(3)
C60 C65 C69 123.8(3)
C61 C66 C67 109.9(4)
C61 C66 C68 113.0(4)
C67 C66 C68 110.5(4)
C61 C66 H66 107.8
C67 C66 H66 107.8
C68 C66 H66 107.8
C66 C67 H67A 109.5
C66 C67 H67B 109.5
H67A C67 H67B 109.5
C66 C67 H67C 109.5
H67A C67 H67C 109.5
H67B C67 H67C 109.5
C66 C68 H68A 109.5
C66 C68 H68B 109.5
H68A C68 H68B 109.5
C66 C68 H68C 109.5
H68A C68 H68C 109.5
H68B C68 H68C 109.5
C65 C69 C71 112.4(3)
C65 C69 C70 110.4(3)
C71 C69 C70 110.4(3)
C65 C69 H69 107.8
C71 C69 H69 107.8
C70 C69 H69 107.8
C69 C70 H70A 109.5
C69 C70 H70B 109.5
H70A C70 H70B 109.5
C69 C70 H70C 109.5
H70A C70 H70C 109.5
H70B C70 H70C 109.5
C69 C71 H71A 109.5
C69 C71 H71B 109.5
H71A C71 H71B 109.5
C69 C71 H71C 109.5
H71A C71 H71C 109.5
H71B C71 H71C 109.5
C77 C72 C73 120.0(3)
C77 C72 S4 121.4(3)
C73 C72 S4 118.5(3)
C72 C73 C74 119.4(3)
C72 C73 H73 120.3
C74 C73 H73 120.3
C75 C74 C73 121.1(3)
C75 C74 H74 119.4
C73 C74 H74 119.4
C76 C75 C74 118.4(3)
C76 C75 C78 121.0(4)
C74 C75 C78 120.6(4)
C75 C76 C77 121.4(3)
C75 C76 H76 119.3
C77 C76 H76 119.3
C72 C77 C76 119.7(3)
C72 C77 H77 120.2
C76 C77 H77 120.2
C75 C78 H78A 109.5
C75 C78 H78B 109.5
H78A C78 H78B 109.5
C75 C78 H78C 109.5
H78A C78 H78C 109.5
H78B C78 H78C 109.5
C80 C79 Al2 121.4(4)
C80 C79 H79A 107.0
Al2 C79 H79A 107.0
C80 C79 H79B 107.0
Al2 C79 H79B 107.0
H79A C79 H79B 106.7
C79 C80 H80A 109.5
C79 C80 H80B 109.5
H80A C80 H80B 109.5
C79 C80 H80C 109.5
H80A C80 H80C 109.5
H80B C80 H80C 109.5

loop_
_geom_bond_atom_site_label_1
_geom_bond_atom_site_label_2
_geom_bond_distance
Al1 N2 1.930(3)
Al1 N1 1.933(2)
Al1 C39 1.954(3)
Al1 O3 1.975(2)
Al1 O1 1.982(2)
Al2 N4 1.909(3)
Al2 N3 1.923(3)
Al2 C79 1.977(4)
Al2 O5 1.991(3)
Al2 O7 1.999(3)
S1 O2 1.422(2)
S1 O1 1.487(2)
S1 N1 1.589(2)
S1 C13 1.749(3)
S2 O4 1.423(2)
S2 O3 1.492(2)
S2 N2 1.584(2)
S2 C32 1.758(3)
S3 O6 1.421(2)
S3 O5 1.486(2)
S3 N3 1.587(3)
S3 C53 1.756(3)
S4 O8 1.416(2)
S4 O7 1.492(2)
S4 N4 1.586(3)
S4 C72 1.757(3)
N1 C1 1.452(4)
N2 C20 1.453(4)
N3 C41 1.457(4)
N4 C60 1.453(4)
C1 C2 1.400(4)
C1 C6 1.403(4)
C2 C3 1.396(4)
C2 C7 1.504(5)
C3 C4 1.366(5)
C3 H3 0.9300
C4 C5 1.356(5)
C4 H4 0.9300
C5 C6 1.394(5)
C5 H5 0.9300
C6 C10 1.503(5)
C7 C8 1.511(5)
C7 C9 1.525(5)
C7 H7 0.9800
C8 H8A 0.9600
C8 H8B 0.9600
C8 H8C 0.9600
C9 H9A 0.9600
C9 H9B 0.9600
C9 H9C 0.9600
C10 C11 1.520(6)
C10 C12 1.545(6)
C10 H10 0.9800
C11 H11A 0.9600
C11 H11B 0.9600
C11 H11C 0.9600
C12 H12A 0.9600
C12 H12B 0.9600
C12 H12C 0.9600
C13 C14 1.378(4)
C13 C18 1.382(4)
C14 C15 1.372(5)
C14 H14 0.9300
C15 C16 1.381(5)
C15 H15 0.9300
C16 C17 1.376(5)
C16 C19 1.493(5)
C17 C18 1.383(5)
C17 H17 0.9300
C18 H18 0.9300
C19 H19A 0.9600
C19 H19B 0.9600
C19 H19C 0.9600
C20 C21 1.397(4)
C20 C25 1.409(4)
C21 C22 1.391(5)
C21 C26 1.515(4)
C22 C23 1.369(5)
C22 H22 0.9300
C23 C24 1.368(5)
C23 H23 0.9300
C24 C25 1.385(5)
C24 H24 0.9300
C25 C29 1.512(4)
C26 C28 1.533(5)
C26 C27 1.536(5)
C26 H26 0.9800
C27 H27A 0.9600
C27 H27B 0.9600
C27 H27C 0.9600
C28 H28A 0.9600
C28 H28B 0.9600
C28 H28C 0.9600
C29 C30 1.527(5)
C29 C31 1.534(5)
C29 H29 0.9800
C30 H30A 0.9600
C30 H30B 0.9600
C30 H30C 0.9600
C31 H31A 0.9600
C31 H31B 0.9600
C31 H31C 0.9600
C32 C33 1.374(4)
C32 C37 1.379(4)
C33 C34 1.391(5)
C33 H33 0.9300
C34 C35 1.372(5)
C34 H34 0.9300
C35 C36 1.373(5)
C35 C38 1.510(5)
C36 C37 1.373(4)
C36 H36 0.9300
C37 H37 0.9300
C38 H38A 0.9600
C38 H38B 0.9600
C38 H38C 0.9600
C39 C40 1.495(5)
C39 H39A 0.9700
C39 H39B 0.9700
C40 H40A 0.9600
C40 H40B 0.9600
C40 H40C 0.9600
C41 C46 1.400(5)
C41 C42 1.405(5)
C42 C43 1.408(5)
C42 C47 1.511(5)
C43 C44 1.354(6)
C43 H43 0.9300
C44 C45 1.365(5)
C44 H44 0.9300
C45 C46 1.395(5)
C45 H45 0.9300
C46 C50 1.510(5)
C47 C49 1.521(5)
C47 C48 1.532(5)
C47 H47 0.9800
C48 H48A 0.9600
C48 H48B 0.9600
C48 H48C 0.9600
C49 H49A 0.9600
C49 H49B 0.9600
C49 H49C 0.9600
C50 C51 1.524(5)
C50 C52 1.539(5)
C50 H50 0.9800
C51 H51A 0.9600
C51 H51B 0.9600
C51 H51C 0.9600
C52 H52A 0.9600
C52 H52B 0.9600
C52 H52C 0.9600
C53 C54 1.371(5)
C53 C58 1.374(5)
C54 C55 1.383(5)
C54 H54 0.9300
C55 C56 1.366(5)
C55 H55 0.9300
C56 C57 1.377(5)
C56 C59 1.523(5)
C57 C58 1.379(5)
C57 H57 0.9300
C58 H58 0.9300
C59 H59A 0.9600
C59 H59B 0.9600
C59 H59C 0.9600
C60 C61 1.399(5)
C60 C65 1.404(4)
C61 C62 1.391(5)
C61 C66 1.508(5)
C62 C63 1.369(5)
C62 H62 0.9300
C63 C64 1.353(5)
C63 H63 0.9300
C64 C65 1.389(5)
C64 H64 0.9300
C65 C69 1.513(5)
C66 C67 1.530(6)
C66 C68 1.545(6)
C66 H66 0.9800
C67 H67A 0.9600
C67 H67B 0.9600
C67 H67C 0.9600
C68 H68A 0.9600
C68 H68B 0.9600
C68 H68C 0.9600
C69 C71 1.524(5)
C69 C70 1.538(5)
C69 H69 0.9800
C70 H70A 0.9600
C70 H70B 0.9600
C70 H70C 0.9600
C71 H71A 0.9600
C71 H71B 0.9600
C71 H71C 0.9600
C72 C77 1.372(4)
C72 C73 1.383(5)
C73 C74 1.392(5)
C73 H73 0.9300
C74 C75 1.377(5)
C74 H74 0.9300
C75 C76 1.375(5)
C75 C78 1.512(5)
C76 C77 1.386(4)
C76 H76 0.9300
C77 H77 0.9300
C78 H78A 0.9600
C78 H78B 0.9600
C78 H78C 0.9600
C79 C80 1.462(5)
C79 H79A 0.9700
C79 H79B 0.9700
C80 H80A 0.9600
C80 H80B 0.9600
C80 H80C 0.9600

loop_
_geom_torsion_atom_site_label_1
_geom_torsion_atom_site_label_2
_geom_torsion_atom_site_label_3
_geom_torsion_atom_site_label_4
_geom_torsion
O2 S1 N1 C1 -52.1(3)
O1 S1 N1 C1 -177.5(2)
C13 S1 N1 C1 70.8(2)
O2 S1 N1 Al1 130.63(13)
O1 S1 N1 Al1 5.25(13)
C13 S1 N1 Al1 -106.39(14)
N2 Al1 N1 C1 93.7(4)
C39 Al1 N1 C1 -88.3(4)
O3 Al1 N1 C1 21.8(4)
O1 Al1 N1 C1 -179.7(4)
N2 Al1 N1 S1 -90.71(14)
C39 Al1 N1 S1 87.30(18)
O3 Al1 N1 S1 -162.64(11)
O1 Al1 N1 S1 -4.11(10)
O4 S2 N2 C20 -49.1(3)
O3 S2 N2 C20 -175.0(2)
C32 S2 N2 C20 74.2(2)
O4 S2 N2 Al1 130.42(13)
O3 S2 N2 Al1 4.55(12)
C32 S2 N2 Al1 -106.30(14)
N1 Al1 N2 C20 91.7(4)
C39 Al1 N2 C20 -86.5(4)
O3 Al1 N2 C20 175.7(4)
O1 Al1 N2 C20 18.7(3)
N1 Al1 N2 S2 -87.57(14)
C39 Al1 N2 S2 94.20(16)
O3 Al1 N2 S2 -3.58(10)
O1 Al1 N2 S2 -160.54(11)
O6 S3 N3 C41 -56.1(3)
O5 S3 N3 C41 178.9(3)
C53 S3 N3 C41 67.1(3)
O6 S3 N3 Al2 127.29(15)
O5 S3 N3 Al2 2.26(14)
C53 S3 N3 Al2 -109.49(16)
N4 Al2 N3 C41 96.8(4)
C79 Al2 N3 C41 -87.4(4)
O5 Al2 N3 C41 -177.2(4)
O7 Al2 N3 C41 24.3(4)
N4 Al2 N3 S3 -87.72(15)
C79 Al2 N3 S3 88.1(2)
O5 Al2 N3 S3 -1.77(11)
O7 Al2 N3 S3 -160.19(12)
O8 S4 N4 C60 -56.2(3)
O7 S4 N4 C60 178.5(3)
C72 S4 N4 C60 66.2(3)
O8 S4 N4 Al2 125.97(15)
O7 S4 N4 Al2 0.63(14)
C72 S4 N4 Al2 -111.62(16)
N3 Al2 N4 C60 95.9(4)
C79 Al2 N4 C60 -79.9(4)
O5 Al2 N4 C60 23.8(4)
O7 Al2 N4 C60 -177.5(4)
N3 Al2 N4 S4 -87.11(15)
C79 Al2 N4 S4 97.1(2)
O5 Al2 N4 S4 -159.17(12)
O7 Al2 N4 S4 -0.49(11)
O2 S1 O1 Al1 -129.82(13)
N1 S1 O1 Al1 -5.13(12)
C13 S1 O1 Al1 109.23(13)
N2 Al1 O1 S1 127.60(12)
N1 Al1 O1 S1 4.41(11)
C39 Al1 O1 S1 -118.17(14)
O3 Al1 O1 S1 64.9(3)
O4 S2 O3 Al1 -129.17(12)
N2 S2 O3 Al1 -4.46(12)
C32 S2 O3 Al1 111.05(13)
N2 Al1 O3 S2 3.81(10)
N1 Al1 O3 S2 127.70(11)
C39 Al1 O3 S2 -105.32(14)
O1 Al1 O3 S2 71.6(2)
O6 S3 O5 Al2 -127.43(13)
N3 S3 O5 Al2 -2.19(14)
C53 S3 O5 Al2 113.12(14)
N4 Al2 O5 S3 120.58(13)
N3 Al2 O5 S3 1.89(12)
C79 Al2 O5 S3 -116.80(17)
O7 Al2 O5 S3 64.0(3)
O8 S4 O7 Al2 -125.54(14)
N4 S4 O7 Al2 -0.60(14)
C72 S4 O7 Al2 115.04(14)
N4 Al2 O7 S4 0.53(12)
N3 Al2 O7 S4 119.05(13)
C79 Al2 O7 S4 -117.66(17)
O5 Al2 O7 S4 61.5(3)
S1 N1 C1 C2 -98.6(3)
Al1 N1 C1 C2 76.4(5)
S1 N1 C1 C6 81.1(3)
Al1 N1 C1 C6 -103.9(4)
C6 C1 C2 C3 -5.4(5)
N1 C1 C2 C3 174.3(3)
C6 C1 C2 C7 168.3(3)
N1 C1 C2 C7 -12.0(5)
C1 C2 C3 C4 1.9(5)
C7 C2 C3 C4 -171.9(4)
C2 C3 C4 C5 2.3(6)
C3 C4 C5 C6 -3.0(7)
C4 C5 C6 C1 -0.5(6)
C4 C5 C6 C10 174.6(4)
C2 C1 C6 C5 4.7(5)
N1 C1 C6 C5 -175.0(3)
C2 C1 C6 C10 -170.2(3)
N1 C1 C6 C10 10.1(5)
C3 C2 C7 C8 -45.4(5)
C1 C2 C7 C8 141.0(4)
C3 C2 C7 C9 78.2(4)
C1 C2 C7 C9 -95.4(4)
C5 C6 C10 C11 52.8(6)
C1 C6 C10 C11 -132.3(4)
C5 C6 C10 C12 -72.1(5)
C1 C6 C10 C12 102.8(4)
O2 S1 C13 C14 -151.8(3)
O1 S1 C13 C14 -24.5(3)
N1 S1 C13 C14 79.9(3)
O2 S1 C13 C18 33.5(3)
O1 S1 C13 C18 160.8(3)
N1 S1 C13 C18 -94.8(3)
C18 C13 C14 C15 0.2(5)
S1 C13 C14 C15 -174.5(3)
C13 C14 C15 C16 1.1(6)
C14 C15 C16 C17 -2.3(6)
C14 C15 C16 C19 178.6(3)
C15 C16 C17 C18 2.3(6)
C19 C16 C17 C18 -178.6(3)
C14 C13 C18 C17 -0.2(5)
S1 C13 C18 C17 174.6(3)
C16 C17 C18 C13 -1.1(6)
S2 N2 C20 C21 80.5(3)
Al1 N2 C20 C21 -98.6(4)
S2 N2 C20 C25 -99.7(3)
Al1 N2 C20 C25 81.1(4)
C25 C20 C21 C22 2.8(5)
N2 C20 C21 C22 -177.4(3)
C25 C20 C21 C26 -173.7(3)
N2 C20 C21 C26 6.0(5)
C20 C21 C22 C23 -0.3(6)
C26 C21 C22 C23 176.4(4)
C21 C22 C23 C24 -2.5(7)
C22 C23 C24 C25 2.9(7)
C23 C24 C25 C20 -0.4(6)
C23 C24 C25 C29 -176.1(4)
C21 C20 C25 C24 -2.5(5)
N2 C20 C25 C24 177.8(3)
C21 C20 C25 C29 173.1(3)
N2 C20 C25 C29 -6.6(5)
C22 C21 C26 C28 56.9(4)
C20 C21 C26 C28 -126.6(4)
C22 C21 C26 C27 -67.0(4)
C20 C21 C26 C27 109.5(4)
C24 C25 C29 C30 82.8(4)
C20 C25 C29 C30 -92.7(4)
C24 C25 C29 C31 -41.3(5)
C20 C25 C29 C31 143.2(3)
O4 S2 C32 C33 47.0(3)
O3 S2 C32 C33 173.8(3)
N2 S2 C32 C33 -81.5(3)
O4 S2 C32 C37 -130.5(3)
O3 S2 C32 C37 -3.7(3)
N2 S2 C32 C37 101.0(3)
C37 C32 C33 C34 -0.9(6)
S2 C32 C33 C34 -178.4(3)
C32 C33 C34 C35 1.5(6)
C33 C34 C35 C36 -1.1(6)
C33 C34 C35 C38 179.1(4)
C34 C35 C36 C37 0.2(6)
C38 C35 C36 C37 179.9(4)
C35 C36 C37 C32 0.4(6)
C33 C32 C37 C36 -0.1(5)
S2 C32 C37 C36 177.4(3)
N2 Al1 C39 C40 -143.1(4)
N1 Al1 C39 C40 38.7(4)
O3 Al1 C39 C40 -67.0(4)
O1 Al1 C39 C40 114.3(4)
S3 N3 C41 C46 77.5(4)
Al2 N3 C41 C46 -107.9(4)
S3 N3 C41 C42 -105.4(3)
Al2 N3 C41 C42 69.1(5)
C46 C41 C42 C43 -0.6(5)
N3 C41 C42 C43 -177.5(3)
C46 C41 C42 C47 176.0(3)
N3 C41 C42 C47 -1.0(5)
C41 C42 C43 C44 -0.6(6)
C47 C42 C43 C44 -177.2(4)
C42 C43 C44 C45 0.9(6)
C43 C44 C45 C46 -0.1(6)
C44 C45 C46 C41 -1.0(6)
C44 C45 C46 C50 176.2(4)
C42 C41 C46 C45 1.3(5)
N3 C41 C46 C45 178.2(3)
C42 C41 C46 C50 -175.7(3)
N3 C41 C46 C50 1.2(5)
C41 C42 C47 C49 126.2(4)
C43 C42 C47 C49 -57.4(5)
C41 C42 C47 C48 -108.7(4)
C43 C42 C47 C48 67.8(5)
C45 C46 C50 C51 -61.4(5)
C41 C46 C50 C51 115.5(4)
C45 C46 C50 C52 62.8(5)
C41 C46 C50 C52 -120.3(4)
O6 S3 C53 C54 30.1(3)
O5 S3 C53 C54 156.2(3)
N3 S3 C53 C54 -99.1(3)
O6 S3 C53 C58 -150.8(3)
O5 S3 C53 C58 -24.7(3)
N3 S3 C53 C58 80.0(3)
C58 C53 C54 C55 -1.1(6)
S3 C53 C54 C55 178.0(3)
C53 C54 C55 C56 1.4(6)
C54 C55 C56 C57 -0.5(6)
C54 C55 C56 C59 178.8(4)
C55 C56 C57 C58 -0.7(6)
C59 C56 C57 C58 180.0(4)
C54 C53 C58 C57 -0.1(6)
S3 C53 C58 C57 -179.2(3)
C56 C57 C58 C53 1.0(6)
S4 N4 C60 C61 -105.3(3)
Al2 N4 C60 C61 71.2(5)
S4 N4 C60 C65 77.1(4)
Al2 N4 C60 C65 -106.4(4)
C65 C60 C61 C62 -3.7(5)
N4 C60 C61 C62 178.7(3)
C65 C60 C61 C66 173.0(4)
N4 C60 C61 C66 -4.6(6)
C60 C61 C62 C63 0.6(6)
C66 C61 C62 C63 -176.3(4)
C61 C62 C63 C64 1.8(7)
C62 C63 C64 C65 -1.1(7)
C63 C64 C65 C60 -1.9(6)
C63 C64 C65 C69 175.9(4)
C61 C60 C65 C64 4.3(5)
N4 C60 C65 C64 -178.1(3)
C61 C60 C65 C69 -173.3(3)
N4 C60 C65 C69 4.3(5)
C62 C61 C66 C67 73.3(5)
C60 C61 C66 C67 -103.4(5)
C62 C61 C66 C68 -50.6(6)
C60 C61 C66 C68 132.7(4)
C64 C65 C69 C71 59.5(4)
C60 C65 C69 C71 -122.9(4)
C64 C65 C69 C70 -64.3(4)
C60 C65 C69 C70 113.3(4)
O8 S4 C72 C77 -117.5(3)
O7 S4 C72 C77 9.1(3)
N4 S4 C72 C77 113.9(3)
O8 S4 C72 C73 58.6(3)
O7 S4 C72 C73 -174.8(3)
N4 S4 C72 C73 -70.0(3)
C77 C72 C73 C74 -2.3(6)
S4 C72 C73 C74 -178.4(3)
C72 C73 C74 C75 2.1(6)
C73 C74 C75 C76 -0.8(6)
C73 C74 C75 C78 179.3(4)
C74 C75 C76 C77 -0.4(6)
C78 C75 C76 C77 179.5(3)
C73 C72 C77 C76 1.1(5)
S4 C72 C77 C76 177.2(3)
C75 C76 C77 C72 0.2(5)
N4 Al2 C79 C80 -56.7(5)
N3 Al2 C79 C80 127.6(4)
O5 Al2 C79 C80 -158.4(4)
O7 Al2 C79 C80 21.2(5)
